data_7121206
loop_
_publ_author_name
'Chen, Jun'
'Guo, Hong-Mei'
'Zhao, Quan-Qing'
'Chen, Jia-Rong'
'Xiao, Wen-Jing'

_publ_section_title
;
 Visible light-driven photocatalytic generation of sulfonamidyl radicals
 for alkene hydroamination of unsaturated sulfonamides.
;
_journal_issue 50
_journal_name_full 'Chemical communications (Cambridge, England)'
_journal_page_first 6780
_journal_page_last 6783
_journal_paper_doi 10.1039/c7cc09871e
_journal_volume 54
_journal_year 2018
_chemical_absolute_configuration ad
_chemical_formula_sum 'C18 H21 N O4 S'
_chemical_formula_weight 347.42
_space_group_crystal_system orthorhombic
_space_group_IT_number 19
_space_group_name_Hall 'P 2ac 2ab'
_space_group_name_H-M_alt 'P 21 21 21'
_symmetry_space_group_name_Hall 'P 2ac 2ab'
_symmetry_space_group_name_H-M 'P 21 21 21'
_atom_sites_solution_hydrogens geom
_audit_creation_method SHELXL-2014/7
_audit_update_record
;
2017-12-22 deposited with the CCDC.
2018-01-29 downloaded from the CCDC.
;
_cell_angle_alpha 90
_cell_angle_beta 90
_cell_angle_gamma 90
_cell_formula_units_Z 4
_cell_length_a 8.13820(10)
_cell_length_b 11.2235(2)
_cell_length_c 19.4636(3)
_cell_measurement_reflns_used 8970
_cell_measurement_temperature 296(2)
_cell_measurement_theta_max 70.02
_cell_measurement_theta_min 4.54
_cell_volume 1777.79(5)
_computing_cell_refinement 'Bruker SAINT'
_computing_data_collection 'Bruker APEX2'
_computing_data_reduction 'Bruker SAINT'
_computing_molecular_graphics 'Bruker SHELXTL'
_computing_publication_material 'Bruker SHELXTL'
_computing_structure_refinement 'SHELXL-2014/7 (Sheldrick, 2014)'
_computing_structure_solution 'SHELXS-97 (Sheldrick, 2008)'
_diffrn_ambient_temperature 296(2)
_diffrn_measured_fraction_theta_full 0.989
_diffrn_measured_fraction_theta_max 0.962
_diffrn_measurement_device_type 'Bruker APEX-II CCD'
_diffrn_measurement_method '\f and \w scans'
_diffrn_radiation_type CuK\a
_diffrn_radiation_wavelength 1.54178
_diffrn_reflns_av_R_equivalents 0.0275
_diffrn_reflns_av_unetI/netI 0.0317
_diffrn_reflns_Laue_measured_fraction_full 0.989
_diffrn_reflns_Laue_measured_fraction_max 0.962
_diffrn_reflns_limit_h_max 9
_diffrn_reflns_limit_h_min -9
_diffrn_reflns_limit_k_max 13
_diffrn_reflns_limit_k_min -11
_diffrn_reflns_limit_l_max 22
_diffrn_reflns_limit_l_min -23
_diffrn_reflns_number 11341
_diffrn_reflns_point_group_measured_fraction_full 0.971
_diffrn_reflns_point_group_measured_fraction_max 0.936
_diffrn_reflns_theta_full 67.679
_diffrn_reflns_theta_max 70.258
_diffrn_reflns_theta_min 4.543
_exptl_absorpt_coefficient_mu 1.798
_exptl_absorpt_correction_type none
_exptl_crystal_colour colorless
_exptl_crystal_density_diffrn 1.298
_exptl_crystal_description block
_exptl_crystal_F_000 736
_exptl_crystal_size_max 0.120
_exptl_crystal_size_mid 0.100
_exptl_crystal_size_min 0.100
_refine_diff_density_max 0.133
_refine_diff_density_min -0.190
_refine_diff_density_rms 0.026
_refine_ls_abs_structure_details
; 
 Flack x determined using 1228 quotients [(I+)-(I-)]/[(I+)+(I-)] 
 (Parsons, Flack and Wagner, Acta Cryst. B69 (2013) 249-259). 
;
_refine_ls_abs_structure_Flack 0.034(6)
_refine_ls_extinction_coef 0.0049(5)
_refine_ls_extinction_expression Fc^*^=kFc[1+0.001xFc^2^\l^3^/sin(2\q)]^-1/4^
_refine_ls_extinction_method 'SHELXL-2014/7 (Sheldrick 2014'
_refine_ls_goodness_of_fit_ref 1.061
_refine_ls_hydrogen_treatment constr
_refine_ls_matrix_type full
_refine_ls_number_parameters 221
_refine_ls_number_reflns 3168
_refine_ls_number_restraints 0
_refine_ls_restrained_S_all 1.061
_refine_ls_R_factor_all 0.0285
_refine_ls_R_factor_gt 0.0281
_refine_ls_shift/su_max 0.000
_refine_ls_shift/su_mean 0.000
_refine_ls_structure_factor_coef Fsqd
_refine_ls_weighting_details 'w=1/[\s^2^(Fo^2^)+(0.0421P)^2^+0.1714P] where P=(Fo^2^+2Fc^2^)/3'
_refine_ls_weighting_scheme calc
_refine_ls_wR_factor_gt 0.0807
_refine_ls_wR_factor_ref 0.0810
_reflns_Friedel_coverage 0.687
_reflns_Friedel_fraction_full 0.945
_reflns_Friedel_fraction_max 0.901
_reflns_number_gt 3088
_reflns_number_total 3168
_reflns_threshold_expression 'I > 2\s(I)'
_cod_data_source_file c7cc09871e2.cif
_cod_data_source_block cu_171221D_0m
_cod_depositor_comments
;
The following automatic conversions were performed:

'_chemical_absolute_configuration' value 'AD' changed to 'ad'
according to
/home/data/users/saulius/crontab/automatic-downloads/rss-feeds/RSC/lib/dictionaries/cif_core.dic
dictionary named 'cif_core.dic' version 2.4.2 from 2011-04-26.

Automatic conversion script
Id: cif_fix_values 4973 2017-02-22 13:04:09Z antanas 

 Adding full bibliography for 7121205--7121206.cif.
;
_cod_database_code 7121206
_shelx_shelxl_version_number 2014/7
_shelx_space_group_comment
; 
The symmetry employed for this shelxl refinement is uniquely defined 
by the following loop, which should always be used as a source of 
symmetry information in preference to the above space-group names. 
They are only intended as comments. 
;
_shelx_estimated_absorpt_t_min 0.813
_shelx_estimated_absorpt_t_max 0.841

loop_
_space_group_symop_operation_xyz
'x, y, z'
'-x+1/2, -y, z+1/2'
'-x, y+1/2, -z+1/2'
'x+1/2, -y+1/2, -z'

loop_
_atom_site_label
_atom_site_type_symbol
_atom_site_fract_x
_atom_site_fract_y
_atom_site_fract_z
_atom_site_U_iso_or_equiv
_atom_site_adp_type
_atom_site_occupancy
_atom_site_site_symmetry_order
_atom_site_calc_flag
_atom_site_refinement_flags_posn
_atom_site_refinement_flags_adp
C1 C 0.6904(5) 0.3036(4) 0.99149(17) 0.0976(11) Uani 1 1 d . .
H1A H 0.7491 0.2331 0.9782 0.146 Uiso 1 1 calc R U
H1B H 0.5815 0.2822 1.0060 0.146 Uiso 1 1 calc R U
H1C H 0.7471 0.3419 1.0287 0.146 Uiso 1 1 calc R U
C2 C 0.6800(3) 0.3874(2) 0.93127(12) 0.0657(6) Uani 1 1 d . .
C3 C 0.7775(4) 0.4881(3) 0.92812(13) 0.0743(7) Uani 1 1 d . .
H3 H 0.8503 0.5033 0.9639 0.089 Uiso 1 1 calc R U
C4 C 0.7707(3) 0.5662(3) 0.87410(12) 0.0654(6) Uani 1 1 d . .
H4 H 0.8374 0.6335 0.8734 0.078 Uiso 1 1 calc R U
C5 C 0.6626(3) 0.5433(2) 0.82046(11) 0.0535(5) Uani 1 1 d . .
C6 C 0.5644(3) 0.4429(2) 0.82151(12) 0.0596(5) Uani 1 1 d . .
H6 H 0.4930 0.4270 0.7853 0.072 Uiso 1 1 calc R U
C7 C 0.5735(3) 0.3663(2) 0.87699(13) 0.0656(6) Uani 1 1 d . .
H7 H 0.5067 0.2990 0.8779 0.079 Uiso 1 1 calc R U
C8 C 0.9603(3) 0.6040(2) 0.70830(12) 0.0612(6) Uani 1 1 d . .
H8 H 0.9723 0.6145 0.7580 0.073 Uiso 1 1 calc R U
C9 C 1.0118(4) 0.4790(3) 0.6884(2) 0.1007(12) Uani 1 1 d . .
H9A H 1.0751 0.4800 0.6462 0.121 Uiso 1 1 calc R U
H9B H 1.0780 0.4432 0.7244 0.121 Uiso 1 1 calc R U
C10 C 0.8549(3) 0.4109(2) 0.67879(13) 0.0626(6) Uani 1 1 d . .
H10 H 0.8187 0.3791 0.7232 0.075 Uiso 1 1 calc R U
C11 C 1.0556(4) 0.6988(4) 0.67143(17) 0.0973(11) Uani 1 1 d . .
H11A H 1.0545 0.6829 0.6230 0.146 Uiso 1 1 calc R U
H11B H 1.1669 0.6992 0.6877 0.146 Uiso 1 1 calc R U
H11C H 1.0063 0.7751 0.6800 0.146 Uiso 1 1 calc R U
C12 C 0.8522(3) 0.3134(2) 0.62609(11) 0.0556(5) Uani 1 1 d . .
C13 C 0.9244(3) 0.3267(2) 0.56231(14) 0.0677(6) Uani 1 1 d . .
H13 H 0.9799 0.3970 0.5523 0.081 Uiso 1 1 calc R U
C14 C 0.9164(3) 0.2388(3) 0.51312(13) 0.0666(6) Uani 1 1 d . .
H14 H 0.9651 0.2505 0.4704 0.080 Uiso 1 1 calc R U
C15 C 0.8360(3) 0.1335(2) 0.52723(11) 0.0567(5) Uani 1 1 d . .
C16 C 0.7640(3) 0.1182(2) 0.59121(13) 0.0654(6) Uani 1 1 d . .
H16 H 0.7100 0.0474 0.6014 0.078 Uiso 1 1 calc R U
C17 C 0.7720(3) 0.2069(2) 0.63953(12) 0.0603(6) Uani 1 1 d . .
H17 H 0.7227 0.1954 0.6821 0.072 Uiso 1 1 calc R U
C18 C 0.9004(4) 0.0501(4) 0.41760(14) 0.0872(10) Uani 1 1 d . .
H18A H 1.0158 0.0637 0.4243 0.131 Uiso 1 1 calc R U
H18B H 0.8540 0.1156 0.3925 0.131 Uiso 1 1 calc R U
H18C H 0.8850 -0.0223 0.3922 0.131 Uiso 1 1 calc R U
N1 N 0.7817(2) 0.61050(17) 0.68918(10) 0.0560(5) Uani 1 1 d . .
O1 O 0.7043(3) 0.75807(15) 0.77460(10) 0.0778(6) Uani 1 1 d . .
O2 O 0.4888(2) 0.63196(17) 0.72169(10) 0.0708(5) Uani 1 1 d . .
O3 O 0.73984(19) 0.50188(15) 0.65595(8) 0.0568(4) Uani 1 1 d . .
O4 O 0.8212(3) 0.04033(18) 0.48266(9) 0.0747(5) Uani 1 1 d . .
S1 S 0.64812(7) 0.64441(5) 0.75161(3) 0.05742(18) Uani 1 1 d . .

loop_
_atom_site_aniso_label
_atom_site_aniso_U_11
_atom_site_aniso_U_22
_atom_site_aniso_U_33
_atom_site_aniso_U_23
_atom_site_aniso_U_13
_atom_site_aniso_U_12
C1 0.112(3) 0.111(3) 0.0698(16) 0.0135(17) 0.0129(17) -0.004(2)
C2 0.0676(15) 0.0735(15) 0.0562(12) -0.0038(11) 0.0114(11) 0.0010(13)
C3 0.0705(16) 0.097(2) 0.0554(12) -0.0066(13) -0.0070(11) -0.0140(16)
C4 0.0654(14) 0.0733(15) 0.0574(12) -0.0100(11) -0.0009(11) -0.0170(13)
C5 0.0476(10) 0.0564(11) 0.0565(11) -0.0130(9) 0.0018(9) 0.0038(10)
C6 0.0537(11) 0.0624(13) 0.0628(12) -0.0124(11) -0.0016(10) -0.0021(11)
C7 0.0642(14) 0.0609(13) 0.0717(14) -0.0111(12) 0.0110(12) -0.0081(12)
C8 0.0504(12) 0.0778(16) 0.0555(12) -0.0051(11) -0.0039(9) -0.0091(11)
C9 0.0555(15) 0.090(2) 0.156(3) -0.029(2) -0.0273(19) 0.0110(16)
C10 0.0590(12) 0.0642(13) 0.0647(13) -0.0006(10) -0.0100(11) 0.0102(12)
C11 0.0812(19) 0.124(3) 0.086(2) 0.0137(19) 0.0006(16) -0.038(2)
C12 0.0482(11) 0.0589(12) 0.0597(12) 0.0026(10) 0.0023(10) 0.0079(11)
C13 0.0687(15) 0.0639(14) 0.0704(14) 0.0130(12) 0.0110(12) -0.0029(12)
C14 0.0662(15) 0.0765(16) 0.0569(13) 0.0075(12) 0.0168(11) 0.0039(13)
C15 0.0464(10) 0.0666(13) 0.0572(11) -0.0003(10) 0.0050(9) 0.0102(11)
C16 0.0629(14) 0.0665(14) 0.0668(13) 0.0007(11) 0.0153(11) -0.0089(12)
C17 0.0553(13) 0.0702(14) 0.0555(12) 0.0016(10) 0.0148(10) -0.0005(11)
C18 0.0768(19) 0.125(3) 0.0595(14) -0.0187(16) 0.0054(12) 0.0111(18)
N1 0.0552(10) 0.0558(10) 0.0569(10) -0.0007(8) -0.0069(8) -0.0020(9)
O1 0.0968(14) 0.0497(8) 0.0868(12) -0.0106(8) -0.0054(11) 0.0008(9)
O2 0.0577(9) 0.0768(11) 0.0779(11) -0.0057(9) -0.0079(8) 0.0181(9)
O3 0.0486(8) 0.0626(9) 0.0592(8) -0.0108(7) -0.0094(7) 0.0062(7)
O4 0.0746(12) 0.0813(11) 0.0682(10) -0.0155(9) 0.0099(9) 0.0064(10)
S1 0.0577(3) 0.0515(3) 0.0630(3) -0.0080(3) -0.0043(3) 0.0077(2)

loop_
_atom_type_symbol
_atom_type_description
_atom_type_scat_dispersion_real
_atom_type_scat_dispersion_imag
_atom_type_scat_source
C C 0.0181 0.0091 'International Tables Vol C Tables 4.2.6.8 and 6.1.1.4'
H H 0.0000 0.0000 'International Tables Vol C Tables 4.2.6.8 and 6.1.1.4'
N N 0.0311 0.0180 'International Tables Vol C Tables 4.2.6.8 and 6.1.1.4'
O O 0.0492 0.0322 'International Tables Vol C Tables 4.2.6.8 and 6.1.1.4'
S S 0.3331 0.5567 'International Tables Vol C Tables 4.2.6.8 and 6.1.1.4'

loop_
_geom_angle_atom_site_label_1
_geom_angle_atom_site_label_2
_geom_angle_atom_site_label_3
_geom_angle
C2 C1 H1A 109.5
C2 C1 H1B 109.5
H1A C1 H1B 109.5
C2 C1 H1C 109.5
H1A C1 H1C 109.5
H1B C1 H1C 109.5
C3 C2 C7 117.7(2)
C3 C2 C1 120.9(3)
C7 C2 C1 121.4(3)
C4 C3 C2 122.3(2)
C4 C3 H3 118.9
C2 C3 H3 118.9
C3 C4 C5 119.0(2)
C3 C4 H4 120.5
C5 C4 H4 120.5
C6 C5 C4 120.4(2)
C6 C5 S1 119.89(18)
C4 C5 S1 119.71(19)
C5 C6 C7 119.2(2)
C5 C6 H6 120.4
C7 C6 H6 120.4
C6 C7 C2 121.5(2)
C6 C7 H7 119.3
C2 C7 H7 119.3
C11 C8 N1 110.3(2)
C11 C8 C9 113.1(3)
N1 C8 C9 104.5(2)
C11 C8 H8 109.6
N1 C8 H8 109.6
C9 C8 H8 109.6
C10 C9 C8 105.5(2)
C10 C9 H9A 110.6
C8 C9 H9A 110.6
C10 C9 H9B 110.6
C8 C9 H9B 110.6
H9A C9 H9B 108.8
O3 C10 C9 103.2(2)
O3 C10 C12 107.09(18)
C9 C10 C12 118.0(3)
O3 C10 H10 109.4
C9 C10 H10 109.4
C12 C10 H10 109.4
C8 C11 H11A 109.5
C8 C11 H11B 109.5
H11A C11 H11B 109.5
C8 C11 H11C 109.5
H11A C11 H11C 109.5
H11B C11 H11C 109.5
C13 C12 C17 117.6(2)
C13 C12 C10 122.0(2)
C17 C12 C10 120.5(2)
C14 C13 C12 121.9(2)
C14 C13 H13 119.1
C12 C13 H13 119.1
C13 C14 C15 119.9(2)
C13 C14 H14 120.1
C15 C14 H14 120.1
O4 C15 C14 124.9(2)
O4 C15 C16 116.1(2)
C14 C15 C16 119.0(2)
C17 C16 C15 120.4(2)
C17 C16 H16 119.8
C15 C16 H16 119.8
C16 C17 C12 121.2(2)
C16 C17 H17 119.4
C12 C17 H17 119.4
O4 C18 H18A 109.5
O4 C18 H18B 109.5
H18A C18 H18B 109.5
O4 C18 H18C 109.5
H18A C18 H18C 109.5
H18B C18 H18C 109.5
O3 N1 C8 107.65(17)
O3 N1 S1 111.68(14)
C8 N1 S1 117.35(15)
N1 O3 C10 107.96(15)
C15 O4 C18 117.8(2)
O1 S1 O2 120.42(12)
O1 S1 N1 102.86(11)
O2 S1 N1 105.74(10)
O1 S1 C5 108.42(11)
O2 S1 C5 107.96(11)
N1 S1 C5 111.27(10)

loop_
_geom_bond_atom_site_label_1
_geom_bond_atom_site_label_2
_geom_bond_distance
C1 C2 1.505(4)
C1 H1A 0.9600
C1 H1B 0.9600
C1 H1C 0.9600
C2 C3 1.382(4)
C2 C7 1.387(4)
C3 C4 1.370(4)
C3 H3 0.9300
C4 C5 1.389(3)
C4 H4 0.9300
C5 C6 1.382(3)
C5 S1 1.760(2)
C6 C7 1.383(4)
C6 H6 0.9300
C7 H7 0.9300
C8 C11 1.500(4)
C8 N1 1.502(3)
C8 C9 1.515(4)
C8 H8 0.9800
C9 C10 1.500(4)
C9 H9A 0.9700
C9 H9B 0.9700
C10 O3 1.455(3)
C10 C12 1.501(3)
C10 H10 0.9800
C11 H11A 0.9600
C11 H11B 0.9600
C11 H11C 0.9600
C12 C13 1.381(3)
C12 C17 1.387(3)
C13 C14 1.376(4)
C13 H13 0.9300
C14 C15 1.379(4)
C14 H14 0.9300
C15 O4 1.364(3)
C15 C16 1.387(3)
C16 C17 1.371(3)
C16 H16 0.9300
C17 H17 0.9300
C18 O4 1.425(3)
C18 H18A 0.9600
C18 H18B 0.9600
C18 H18C 0.9600
N1 O3 1.422(2)
N1 S1 1.674(2)
O1 S1 1.4272(18)
O2 S1 1.4280(18)

loop_
_geom_hbond_atom_site_label_D
_geom_hbond_atom_site_label_H
_geom_hbond_atom_site_label_A
_geom_hbond_distance_DH
_geom_hbond_distance_HA
_geom_hbond_distance_DA
_geom_hbond_angle_DHA
_geom_hbond_site_symmetry_A
C18 H18A O3 0.96 2.51 3.165(3) 125.3 4_556

loop_
_geom_torsion_atom_site_label_1
_geom_torsion_atom_site_label_2
_geom_torsion_atom_site_label_3
_geom_torsion_atom_site_label_4
_geom_torsion
C7 C2 C3 C4 0.5(4)
C1 C2 C3 C4 -179.9(3)
C2 C3 C4 C5 -0.3(4)
C3 C4 C5 C6 -0.4(4)
C3 C4 C5 S1 178.4(2)
C4 C5 C6 C7 0.8(3)
S1 C5 C6 C7 -178.00(18)
C5 C6 C7 C2 -0.6(4)
C3 C2 C7 C6 -0.1(4)
C1 C2 C7 C6 -179.7(3)
C11 C8 C9 C10 -136.0(3)
N1 C8 C9 C10 -16.0(4)
C8 C9 C10 O3 30.1(4)
C8 C9 C10 C12 147.9(2)
O3 C10 C12 C13 73.3(3)
C9 C10 C12 C13 -42.4(4)
O3 C10 C12 C17 -104.8(3)
C9 C10 C12 C17 139.4(3)
C17 C12 C13 C14 0.7(4)
C10 C12 C13 C14 -177.5(2)
C12 C13 C14 C15 -0.7(4)
C13 C14 C15 O4 -179.7(2)
C13 C14 C15 C16 0.1(4)
O4 C15 C16 C17 -179.9(2)
C14 C15 C16 C17 0.3(4)
C15 C16 C17 C12 -0.3(4)
C13 C12 C17 C16 -0.3(4)
C10 C12 C17 C16 178.0(2)
C11 C8 N1 O3 117.3(2)
C9 C8 N1 O3 -4.5(3)
C11 C8 N1 S1 -115.8(2)
C9 C8 N1 S1 122.4(2)
C8 N1 O3 C10 24.3(2)
S1 N1 O3 C10 -105.87(18)
C9 C10 O3 N1 -33.9(3)
C12 C10 O3 N1 -159.14(18)
C14 C15 O4 C18 2.8(4)
C16 C15 O4 C18 -177.0(2)
O3 N1 S1 O1 -176.11(14)
C8 N1 S1 O1 58.94(19)
O3 N1 S1 O2 -48.96(16)
C8 N1 S1 O2 -173.91(17)
O3 N1 S1 C5 68.00(16)
C8 N1 S1 C5 -56.95(19)
C6 C5 S1 O1 156.17(19)
C4 C5 S1 O1 -22.7(2)
C6 C5 S1 O2 24.2(2)
C4 C5 S1 O2 -154.67(19)
C6 C5 S1 N1 -91.42(19)
C4 C5 S1 N1 89.7(2)
